data_1559548
loop_
_publ_author_name
'Leung, Joyce C.'
'Nguyen, Thach T.'
'Krawiec, Mariusz'
'Gao, Donghong A.'
'Reeves, Jonathan T.'

_publ_section_title
;
 Development of a Scalable Synthesis of trans-4-Fluorocyclohexylamine via
 Directed Hydrogenation
;
_journal_name_full 'Organic Process Research &amp; Development'
_journal_paper_doi 10.1021/acs.oprd.0c00444
_journal_year 2020
_chemical_formula_moiety 'C13 H15 Br F N O'
_chemical_formula_sum 'C13 H15 Br F N O'
_chemical_formula_weight 300.17
_space_group_crystal_system orthorhombic
_space_group_IT_number 29
_space_group_name_Hall 'P 2c -2ac'
_space_group_name_H-M_alt 'P c a 21'
_atom_sites_solution_hydrogens geom
_atom_sites_solution_primary dual
_audit_creation_date 2018-11-12
_audit_creation_method
;
Olex2 1.2
(compiled 2017.03.28 svn.r3405 for OlexSys, GUI svn.r5337)
;
_cell_angle_alpha 90
_cell_angle_beta 90
_cell_angle_gamma 90
_cell_formula_units_Z 8
_cell_length_a 16.2421(11)
_cell_length_b 5.0967(4)
_cell_length_c 30.102(2)
_cell_measurement_reflns_used 9850
_cell_measurement_temperature 295(2)
_cell_measurement_theta_max 71.08
_cell_measurement_theta_min 5.64
_cell_volume 2491.9(3)
_computing_molecular_graphics 'Olex2 (Dolomanov et al., 2009)'
_computing_publication_material 'Olex2 (Dolomanov et al., 2009)'
_computing_structure_refinement 'XL (Sheldrick, 2008)'
_computing_structure_solution 'XT (Sheldrick, 2015)'
_diffrn_ambient_temperature 295.15
_diffrn_detector 'Bruker APEX2 area detector'
_diffrn_detector_area_resol_mean 7.9
_diffrn_detector_type 'CCD area detector'
_diffrn_measured_fraction_theta_full 0.998
_diffrn_measured_fraction_theta_max 0.996
_diffrn_measurement_device 'three-circle diffractometer'
_diffrn_measurement_device_type 'Bruker SMART APEX2 area detector'
_diffrn_measurement_method '\w and \f scans'
_diffrn_radiation_monochromator 'mirror optics'
_diffrn_radiation_probe x-ray
_diffrn_radiation_type CuK\a
_diffrn_radiation_wavelength 1.54178
_diffrn_reflns_av_R_equivalents 0.0491
_diffrn_reflns_av_unetI/netI 0.0454
_diffrn_reflns_Laue_measured_fraction_full 0.998
_diffrn_reflns_Laue_measured_fraction_max 0.996
_diffrn_reflns_limit_h_max 19
_diffrn_reflns_limit_h_min -19
_diffrn_reflns_limit_k_max 6
_diffrn_reflns_limit_k_min -6
_diffrn_reflns_limit_l_max 34
_diffrn_reflns_limit_l_min -36
_diffrn_reflns_number 29414
_diffrn_reflns_point_group_measured_fraction_full 0.933
_diffrn_reflns_point_group_measured_fraction_max 0.929
_diffrn_reflns_theta_full 67.679
_diffrn_reflns_theta_max 71.610
_diffrn_reflns_theta_min 2.936
_diffrn_source 'microfocus sealed X-ray tube'
_diffrn_source_type 'Incoatec I\ms'
_diffrn_standards_number 0
_exptl_absorpt_coefficient_mu 4.480
_exptl_absorpt_correction_T_max 0.7535
_exptl_absorpt_correction_T_min 0.3794
_exptl_absorpt_correction_type multi-scan
_exptl_crystal_colour colourless
_exptl_crystal_density_diffrn 1.600
_exptl_crystal_description needle
_exptl_crystal_F_000 1216
_exptl_crystal_size_max 0.35
_exptl_crystal_size_mid 0.15
_exptl_crystal_size_min 0.1
_refine_diff_density_max 4.265
_refine_diff_density_min -2.015
_refine_diff_density_rms 0.196
_refine_ls_abs_structure_details
;
 Flack x determined using 1926 quotients [(I+)-(I-)]/[(I+)+(I-)]
 (Parsons, Flack and Wagner, Acta Cryst. B69 (2013) 249-259).
;
_refine_ls_abs_structure_Flack 0.447(11)
_refine_ls_extinction_method none
_refine_ls_goodness_of_fit_ref 1.102
_refine_ls_hydrogen_treatment constr
_refine_ls_matrix_type full
_refine_ls_number_parameters 157
_refine_ls_number_reflns 4515
_refine_ls_number_restraints 1
_refine_ls_restrained_S_all 1.102
_refine_ls_R_factor_all 0.0764
_refine_ls_R_factor_gt 0.0758
_refine_ls_shift/su_max 0.000
_refine_ls_shift/su_mean 0.000
_refine_ls_structure_factor_coef Fsqd
_refine_ls_weighting_details 'w=1/[\s^2^(Fo^2^)+(0.0876P)^2^+23.9573P] where P=(Fo^2^+2Fc^2^)/3'
_refine_ls_weighting_scheme calc
_refine_ls_wR_factor_gt 0.1923
_refine_ls_wR_factor_ref 0.1928
_reflns_Friedel_coverage 0.826
_reflns_Friedel_fraction_full 0.865
_reflns_Friedel_fraction_max 0.858
_reflns_number_gt 4472
_reflns_number_total 4515
_reflns_threshold_expression 'I > 2\s(I)'
_cod_data_source_file op0c00444_si_002.cif
_cod_data_source_block rdg-adg1-00361a
_cod_database_code 1559548
_shelx_shelxl_version_number 2017/1
_shelx_space_group_comment
;
The symmetry employed for this shelxl refinement is uniquely defined
by the following loop, which should always be used as a source of
symmetry information in preference to the above space-group names.
They are only intended as comments.
;
_shelx_estimated_absorpt_t_max 0.663
_shelx_estimated_absorpt_t_min 0.303
_olex2_refinement_description
;
1. Fixed Uiso
 At 1.2 times of:
  All C(H) groups, All C(H,H) groups, All N(H) groups
2.a Ternary CH refined with riding coordinates:
 C9(H9), C12(H12), C9'(H9'), C12'(H12')
2.b Secondary CH2 refined with riding coordinates:
 C10(H10A,H10B), C11(H11A,H11B), C13(H13A,H13B), C14(H14A,H14B), C10'(H10C,
 H10D), C11'(H11C,H11D), C13'(H13C,H13D), C14'(H14C,H14D)
2.c Aromatic/amide H refined with riding coordinates:
 N8(H8), C3(H3), C4(H4), C6(H6), C7(H7), N8'(H8'), C3'(H3'), C4'(H4'),
 C6'(H6'), C7'(H7')
;
_olex2_submission_special_instructions 'No special instructions were received'

loop_
_space_group_symop_operation_xyz
'x, y, z'
'-x, -y, z+1/2'
'x+1/2, -y, z'
'-x+1/2, y, z+1/2'

loop_
_atom_site_label
_atom_site_type_symbol
_atom_site_fract_x
_atom_site_fract_y
_atom_site_fract_z
_atom_site_U_iso_or_equiv
_atom_site_adp_type
_atom_site_occupancy
_atom_site_site_symmetry_order
_atom_site_calc_flag
_atom_site_refinement_flags_posn
_atom_site_refinement_flags_adp
_atom_site_refinement_flags_occupancy
_atom_site_disorder_assembly
_atom_site_disorder_group
Br5 Br 0.19379(7) 0.5431(2) 0.88377(3) 0.0232(3) Uani 1 1 d . . . . .
F12 F 0.3565(7) 0.463(2) 0.4797(4) 0.047(3) Uani 1 1 d . . . . .
O1 O 0.2674(5) 1.0291(15) 0.6744(3) 0.0165(17) Uiso 1 1 d . . . . .
N8 N 0.2814(6) 0.601(2) 0.6604(3) 0.022(2) Uiso 1 1 d . . . . .
H8 H 0.276456 0.445818 0.671265 0.027 Uiso 1 1 calc R . . . .
C1 C 0.2682(6) 0.806(2) 0.6876(4) 0.016(2) Uiso 1 1 d . . . . .
C2 C 0.2513(6) 0.737(2) 0.7351(4) 0.020(2) Uiso 1 1 d . . . . .
C3 C 0.1992(6) 0.901(2) 0.7600(4) 0.018(2) Uiso 1 1 d . . . . .
H3 H 0.175897 1.048038 0.746699 0.022 Uiso 1 1 calc R . . . .
C4 C 0.1823(7) 0.847(2) 0.8039(4) 0.021(2) Uiso 1 1 d . . . . .
H4 H 0.147321 0.955589 0.820081 0.025 Uiso 1 1 calc R . . . .
C5 C 0.2180(6) 0.629(2) 0.8239(4) 0.018(2) Uiso 1 1 d . . . . .
C6 C 0.2712(8) 0.471(2) 0.8000(5) 0.020(3) Uiso 1 1 d . . . . .
H6 H 0.296896 0.331216 0.814110 0.025 Uiso 1 1 calc R . . . .
C7 C 0.2870(7) 0.5179(19) 0.7555(4) 0.012(2) Uiso 1 1 d . . . . .
H7 H 0.320849 0.405370 0.739369 0.014 Uiso 1 1 calc R . . . .
C9 C 0.3039(6) 0.626(2) 0.6135(4) 0.022(2) Uiso 1 1 d . . . . .
H9 H 0.315907 0.810796 0.607378 0.026 Uiso 1 1 calc R . . . .
C10 C 0.3808(7) 0.467(2) 0.6033(5) 0.021(3) Uiso 1 1 d . . . . .
H10A H 0.425663 0.527192 0.621900 0.025 Uiso 1 1 calc R . . . .
H10B H 0.370693 0.283632 0.610150 0.025 Uiso 1 1 calc R . . . .
C11 C 0.4049(9) 0.492(3) 0.5555(6) 0.028(3) Uiso 1 1 d . . . . .
H11A H 0.451150 0.377146 0.549430 0.034 Uiso 1 1 calc R . . . .
H11B H 0.422004 0.670819 0.549579 0.034 Uiso 1 1 calc R . . . .
C12 C 0.3333(8) 0.420(3) 0.5250(5) 0.032(3) Uiso 1 1 d . . . . .
H12 H 0.321123 0.233306 0.528890 0.039 Uiso 1 1 calc R . . . .
C13 C 0.2586(9) 0.569(3) 0.5347(5) 0.034(3) Uiso 1 1 d . . . . .
H13A H 0.214230 0.507393 0.515855 0.040 Uiso 1 1 calc R . . . .
H13B H 0.267905 0.752962 0.528131 0.040 Uiso 1 1 calc R . . . .
C14 C 0.2336(8) 0.540(3) 0.5831(5) 0.026(3) Uiso 1 1 d . . . . .
H14A H 0.219557 0.358705 0.589201 0.031 Uiso 1 1 calc R . . . .
H14B H 0.185342 0.646981 0.588977 0.031 Uiso 1 1 calc R . . . .
Br5' Br 0.44699(8) 0.0515(3) 0.11657(3) 0.0261(4) Uani 1 1 d . . . . .
F12' F 0.6115(6) -0.064(2) 0.5189(3) 0.045(2) Uani 1 1 d . . . . .
O1' O 0.5239(5) 0.5242(15) 0.3259(3) 0.0196(19) Uiso 1 1 d . . . . .
N8' N 0.5370(6) 0.093(2) 0.3396(4) 0.023(2) Uiso 1 1 d . . . . .
H8' H 0.534242 -0.060693 0.328025 0.027 Uiso 1 1 calc R . . . .
C1' C 0.5219(6) 0.301(2) 0.3135(4) 0.018(2) Uiso 1 1 d . . . . .
C2' C 0.5053(6) 0.236(2) 0.2653(4) 0.018(2) Uiso 1 1 d . . . . .
C3' C 0.4541(6) 0.401(2) 0.2409(4) 0.019(2) Uiso 1 1 d . . . . .
H3' H 0.431060 0.546383 0.254752 0.023 Uiso 1 1 calc R . . . .
C4' C 0.4363(7) 0.353(2) 0.1965(4) 0.021(2) Uiso 1 1 d . . . . .
H4' H 0.401610 0.463257 0.180482 0.025 Uiso 1 1 calc R . . . .
C5' C 0.4727(6) 0.131(2) 0.1765(4) 0.019(2) Uiso 1 1 d . . . . .
C6' C 0.5260(7) -0.020(2) 0.1994(5) 0.016(2) Uiso 1 1 d . . . . .
H6' H 0.553299 -0.154563 0.184586 0.019 Uiso 1 1 calc R . . . .
C7' C 0.5416(8) 0.017(2) 0.2440(5) 0.021(3) Uiso 1 1 d . . . . .
H7' H 0.575129 -0.098528 0.259596 0.025 Uiso 1 1 calc R . . . .
C9' C 0.5582(6) 0.116(2) 0.3870(4) 0.023(2) Uiso 1 1 d . . . . .
H9' H 0.569435 0.300776 0.393664 0.028 Uiso 1 1 calc R . . . .
C10' C 0.4860(8) 0.025(3) 0.4164(6) 0.027(3) Uiso 1 1 d . . . . .
H10C H 0.471371 -0.154517 0.408853 0.033 Uiso 1 1 calc R . . . .
H10D H 0.438381 0.135026 0.411056 0.033 Uiso 1 1 calc R . . . .
C11' C 0.5108(8) 0.040(3) 0.4660(5) 0.029(3) Uiso 1 1 d . . . . .
H11C H 0.518251 0.222338 0.474361 0.035 Uiso 1 1 calc R . . . .
H11D H 0.467001 -0.032344 0.484113 0.035 Uiso 1 1 calc R . . . .
C12' C 0.5894(7) -0.109(3) 0.4746(4) 0.024(2) Uiso 1 1 d . . . . .
H12' H 0.580217 -0.296960 0.469807 0.029 Uiso 1 1 calc R . . . .
C13' C 0.6596(8) -0.017(2) 0.4461(5) 0.022(3) Uiso 1 1 d . . . . .
H13C H 0.708028 -0.122939 0.451782 0.027 Uiso 1 1 calc R . . . .
H13D H 0.672799 0.164221 0.453210 0.027 Uiso 1 1 calc R . . . .
C14' C 0.6348(8) -0.039(3) 0.3961(5) 0.024(3) Uiso 1 1 d . . . . .
H14C H 0.679283 0.026177 0.377631 0.029 Uiso 1 1 calc R . . . .
H14D H 0.625505 -0.221586 0.388579 0.029 Uiso 1 1 calc R . . . .

loop_
_atom_site_aniso_label
_atom_site_aniso_U_11
_atom_site_aniso_U_22
_atom_site_aniso_U_33
_atom_site_aniso_U_23
_atom_site_aniso_U_13
_atom_site_aniso_U_12
Br5 0.0278(6) 0.0317(6) 0.0101(6) 0.0013(8) 0.0031(5) -0.0071(5)
F12 0.055(5) 0.074(7) 0.010(5) -0.005(4) -0.005(4) 0.011(5)
Br5' 0.0306(7) 0.0341(6) 0.0135(7) -0.0028(7) -0.0029(5) -0.0005(5)
F12' 0.053(6) 0.070(6) 0.011(5) -0.001(4) -0.003(4) 0.001(5)

loop_
_atom_type_symbol
_atom_type_description
_atom_type_scat_dispersion_real
_atom_type_scat_dispersion_imag
_atom_type_scat_source
C C 0.0181 0.0091 'International Tables Vol C Tables 4.2.6.8 and 6.1.1.4'
H H 0.0000 0.0000 'International Tables Vol C Tables 4.2.6.8 and 6.1.1.4'
Br Br -0.6763 1.2805 'International Tables Vol C Tables 4.2.6.8 and 6.1.1.4'
F F 0.0727 0.0534 'International Tables Vol C Tables 4.2.6.8 and 6.1.1.4'
N N 0.0311 0.0180 'International Tables Vol C Tables 4.2.6.8 and 6.1.1.4'
O O 0.0492 0.0322 'International Tables Vol C Tables 4.2.6.8 and 6.1.1.4'

loop_
_geom_angle_atom_site_label_1
_geom_angle_atom_site_label_2
_geom_angle_atom_site_label_3
_geom_angle
_geom_angle_site_symmetry_1
_geom_angle_site_symmetry_3
_geom_angle_publ_flag
C1 N8 H8 118.0 . . ?
C1 N8 C9 124.1(10) . . ?
C9 N8 H8 118.0 . . ?
O1 C1 N8 122.4(11) . . ?
O1 C1 C2 122.3(10) . . ?
N8 C1 C2 115.3(10) . . ?
C3 C2 C1 118.6(10) . . ?
C7 C2 C1 122.1(10) . . ?
C7 C2 C3 119.3(11) . . ?
C2 C3 H3 119.6 . . ?
C4 C3 C2 120.8(11) . . ?
C4 C3 H3 119.6 . . ?
C3 C4 H4 120.3 . . ?
C3 C4 C5 119.4(11) . . ?
C5 C4 H4 120.3 . . ?
C4 C5 Br5 120.6(8) . . ?
C6 C5 Br5 119.5(9) . . ?
C6 C5 C4 120.0(11) . . ?
C5 C6 H6 119.3 . . ?
C5 C6 C7 121.4(11) . . ?
C7 C6 H6 119.3 . . ?
C2 C7 H7 120.5 . . ?
C6 C7 C2 118.9(11) . . ?
C6 C7 H7 120.5 . . ?
N8 C9 H9 108.2 . . ?
N8 C9 C10 110.7(9) . . ?
N8 C9 C14 111.5(9) . . ?
C10 C9 H9 108.2 . . ?
C10 C9 C14 110.0(10) . . ?
C14 C9 H9 108.2 . . ?
C9 C10 H10A 109.4 . . ?
C9 C10 H10B 109.4 . . ?
H10A C10 H10B 108.0 . . ?
C11 C10 C9 111.3(11) . . ?
C11 C10 H10A 109.4 . . ?
C11 C10 H10B 109.4 . . ?
C10 C11 H11A 109.4 . . ?
C10 C11 H11B 109.4 . . ?
C10 C11 C12 111.0(12) . . ?
H11A C11 H11B 108.0 . . ?
C12 C11 H11A 109.4 . . ?
C12 C11 H11B 109.4 . . ?
F12 C12 C11 109.6(12) . . ?
F12 C12 H12 108.3 . . ?
F12 C12 C13 109.3(12) . . ?
C11 C12 H12 108.3 . . ?
C13 C12 C11 112.9(13) . . ?
C13 C12 H12 108.3 . . ?
C12 C13 H13A 109.4 . . ?
C12 C13 H13B 109.4 . . ?
C12 C13 C14 111.3(12) . . ?
H13A C13 H13B 108.0 . . ?
C14 C13 H13A 109.4 . . ?
C14 C13 H13B 109.4 . . ?
C9 C14 H14A 109.6 . . ?
C9 C14 H14B 109.6 . . ?
C13 C14 C9 110.2(11) . . ?
C13 C14 H14A 109.6 . . ?
C13 C14 H14B 109.6 . . ?
H14A C14 H14B 108.1 . . ?
C1' N8' H8' 118.4 . . ?
C1' N8' C9' 123.2(10) . . ?
C9' N8' H8' 118.4 . . ?
O1' C1' N8' 124.3(11) . . ?
O1' C1' C2' 120.8(10) . . ?
N8' C1' C2' 114.8(10) . . ?
C3' C2' C1' 118.7(10) . . ?
C3' C2' C7' 119.1(12) . . ?
C7' C2' C1' 122.3(11) . . ?
C2' C3' H3' 119.1 . . ?
C2' C3' C4' 121.7(12) . . ?
C4' C3' H3' 119.1 . . ?
C3' C4' H4' 121.2 . . ?
C3' C4' C5' 117.6(11) . . ?
C5' C4' H4' 121.2 . . ?
C4' C5' Br5' 119.1(9) . . ?
C6' C5' Br5' 120.4(9) . . ?
C6' C5' C4' 120.5(11) . . ?
C5' C6' H6' 118.7 . . ?
C5' C6' C7' 122.5(12) . . ?
C7' C6' H6' 118.7 . . ?
C2' C7' H7' 120.9 . . ?
C6' C7' C2' 118.2(11) . . ?
C6' C7' H7' 120.9 . . ?
N8' C9' H9' 108.4 . . ?
N8' C9' C10' 110.8(10) . . ?
N8' C9' C14' 109.2(10) . . ?
C10' C9' H9' 108.4 . . ?
C14' C9' H9' 108.4 . . ?
C14' C9' C10' 111.6(10) . . ?
C9' C10' H10C 109.7 . . ?
C9' C10' H10D 109.7 . . ?
C9' C10' C11' 109.8(11) . . ?
H10C C10' H10D 108.2 . . ?
C11' C10' H10C 109.7 . . ?
C11' C10' H10D 109.7 . . ?
C10' C11' H11C 109.4 . . ?
C10' C11' H11D 109.4 . . ?
H11C C11' H11D 108.0 . . ?
C12' C11' C10' 111.1(11) . . ?
C12' C11' H11C 109.4 . . ?
C12' C11' H11D 109.4 . . ?
F12' C12' C11' 107.3(11) . . ?
F12' C12' H12' 109.8 . . ?
F12' C12' C13' 107.3(10) . . ?
C11' C12' H12' 109.8 . . ?
C13' C12' C11' 112.7(11) . . ?
C13' C12' H12' 109.8 . . ?
C12' C13' H13C 109.8 . . ?
C12' C13' H13D 109.8 . . ?
C12' C13' C14' 109.3(11) . . ?
H13C C13' H13D 108.3 . . ?
C14' C13' H13C 109.8 . . ?
C14' C13' H13D 109.8 . . ?
C9' C14' C13' 110.6(11) . . ?
C9' C14' H14C 109.5 . . ?
C9' C14' H14D 109.5 . . ?
C13' C14' H14C 109.5 . . ?
C13' C14' H14D 109.5 . . ?
H14C C14' H14D 108.1 . . ?

loop_
_geom_bond_atom_site_label_1
_geom_bond_atom_site_label_2
_geom_bond_distance
_geom_bond_site_symmetry_2
_geom_bond_publ_flag
Br5 C5 1.895(11) . ?
F12 C12 1.432(18) . ?
O1 C1 1.205(14) . ?
N8 H8 0.8600 . ?
N8 C1 1.343(14) . ?
N8 C9 1.465(15) . ?
C1 C2 1.498(15) . ?
C2 C3 1.409(16) . ?
C2 C7 1.399(15) . ?
C3 H3 0.9300 . ?
C3 C4 1.378(17) . ?
C4 H4 0.9300 . ?
C4 C5 1.392(16) . ?
C5 C6 1.380(17) . ?
C6 H6 0.9300 . ?
C6 C7 1.39(2) . ?
C7 H7 0.9300 . ?
C9 H9 0.9800 . ?
C9 C10 1.520(15) . ?
C9 C14 1.526(18) . ?
C10 H10A 0.9700 . ?
C10 H10B 0.9700 . ?
C10 C11 1.50(2) . ?
C11 H11A 0.9700 . ?
C11 H11B 0.9700 . ?
C11 C12 1.53(2) . ?
C12 H12 0.9800 . ?
C12 C13 1.46(2) . ?
C13 H13A 0.9700 . ?
C13 H13B 0.9700 . ?
C13 C14 1.52(2) . ?
C14 H14A 0.9700 . ?
C14 H14B 0.9700 . ?
Br5' C5' 1.894(12) . ?
F12' C12' 1.400(16) . ?
O1' C1' 1.196(14) . ?
N8' H8' 0.8600 . ?
N8' C1' 1.341(15) . ?
N8' C9' 1.474(16) . ?
C1' C2' 1.514(15) . ?
C2' C3' 1.391(16) . ?
C2' C7' 1.416(17) . ?
C3' H3' 0.9300 . ?
C3' C4' 1.391(18) . ?
C4' H4' 0.9300 . ?
C4' C5' 1.410(16) . ?
C5' C6' 1.350(16) . ?
C6' H6' 0.9300 . ?
C6' C7' 1.38(2) . ?
C7' H7' 0.9300 . ?
C9' H9' 0.9800 . ?
C9' C10' 1.540(18) . ?
C9' C14' 1.498(16) . ?
C10' H10C 0.9700 . ?
C10' H10D 0.9700 . ?
C10' C11' 1.55(2) . ?
C11' H11C 0.9700 . ?
C11' H11D 0.9700 . ?
C11' C12' 1.508(18) . ?
C12' H12' 0.9800 . ?
C12' C13' 1.503(18) . ?
C13' H13C 0.9700 . ?
C13' H13D 0.9700 . ?
C13' C14' 1.56(2) . ?
C14' H14C 0.9700 . ?
C14' H14D 0.9700 . ?
